data_7237399
loop_
_publ_author_name
'Jeong, Seongjin'
'Lee, Youngnam'
'Kim, Joon Ki'
'Jang, Du-Jeon'
'Hong, Jong-In'

_publ_section_title
;
 Non-doped thermally activated delayed fluorescent organic light-emitting
 diodes using an intra- and intermolecular exciplex system with a
 meta-linked acridine--triazine conjugate
;
_journal_issue 34
_journal_name_full 'Journal of Materials Chemistry C'
_journal_page_first 9049
_journal_paper_doi 10.1039/C8TC02590H
_journal_volume 6
_journal_year 2018
_chemical_formula_moiety 'C36 H28 N4'
_chemical_formula_sum 'C36 H28 N4'
_chemical_formula_weight 516.65
_chemical_name_systematic AmT
_space_group_crystal_system orthorhombic
_space_group_IT_number 61
_space_group_name_Hall '-P 2ac 2ab'
_space_group_name_H-M_alt 'P b c a'
_symmetry_Int_Tables_number 61
_atom_sites_solution_primary iterative
_audit_creation_date 2017-04-10
_audit_creation_method
;
Olex2 1.2
(compiled 2017.03.28 svn.r3405 for OlexSys, GUI svn.r5335)
;
_audit_update_record
;
2017-04-25 deposited with the CCDC.
2018-08-06 downloaded from the CCDC.
;
_cell_angle_alpha 90
_cell_angle_beta 90
_cell_angle_gamma 90
_cell_formula_units_Z 8
_cell_length_a 13.7631(7)
_cell_length_b 11.4154(9)
_cell_length_c 34.944(4)
_cell_measurement_reflns_used 3206
_cell_measurement_temperature 295.9(8)
_cell_measurement_theta_max 76.3990
_cell_measurement_theta_min 4.0830
_cell_volume 5490.1(8)
_computing_cell_refinement 'CrysAlisPro 1.171.38.44a (Rigaku OD, 2015)'
_computing_data_collection 'CrysAlisPro 1.171.38.44a (Rigaku OD, 2015)'
_computing_data_reduction 'CrysAlisPro 1.171.38.44a (Rigaku OD, 2015)'
_computing_molecular_graphics 'Olex2 (Dolomanov et al., 2009)'
_computing_publication_material 'Olex2 (Dolomanov et al., 2009)'
_computing_structure_refinement 'olex2.refine (Bourhis et al., 2015)'
_computing_structure_solution 'olex2.solve (Bourhis et al., 2015)'
_diffrn_ambient_environment air
_diffrn_ambient_temperature 295.9(8)
_diffrn_detector 'CCD plate'
_diffrn_detector_area_resol_mean 5.2262
_diffrn_detector_type AtlasS2
_diffrn_measured_fraction_theta_full 0.9843
_diffrn_measured_fraction_theta_max 0.9843
_diffrn_measurement_details
;
List of Runs (angles in degrees, time in seconds):

  # Type    Start    End  Width  t~exp~   \w     \q     \k     \f   Frames
#--------------------------------------------------------------------------
  1  \w   -109.00  -9.00   1.00   12.50    --  -41.49 -77.00  30.00  100
  2  \w     37.00  83.00   1.00   12.50    --   41.49-125.00  60.00   46
  3  \w    108.00 134.00   1.00   50.00    --  112.00 -30.00 120.00   26
  4  \w     41.00 102.00   1.00   50.00    --  112.00-111.00-120.00   61
  5  \w     41.00 109.00   1.00   50.00    --  112.00 -94.00-120.00   68
  6  \w     46.00 138.00   1.00   50.00    --  112.00 -45.00  30.00   92
  7  \w    100.00 176.00   1.00   50.00    --  112.00 111.00  60.00   76
  8  \w     40.00  69.00   1.00   50.00    --  112.00 -30.00 120.00   29
;
_diffrn_measurement_device 'four-circle diffractometer'
_diffrn_measurement_device_type 'SuperNova, Dual, Cu at zero, AtlasS2'
_diffrn_measurement_method '\w scans'
_diffrn_orient_matrix_type 'CrysAlisPro convention (1999,Acta A55,543-557)'
_diffrn_orient_matrix_UB_11 0.0177937000
_diffrn_orient_matrix_UB_12 -0.0061247000
_diffrn_orient_matrix_UB_13 0.0434978000
_diffrn_orient_matrix_UB_21 -0.0313001000
_diffrn_orient_matrix_UB_22 -0.1295542000
_diffrn_orient_matrix_UB_23 0.0000256000
_diffrn_orient_matrix_UB_31 0.1059310000
_diffrn_orient_matrix_UB_32 -0.0373190000
_diffrn_orient_matrix_UB_33 -0.0072903000
_diffrn_radiation_monochromator mirror
_diffrn_radiation_probe x-ray
_diffrn_radiation_type 'Cu K\a'
_diffrn_radiation_wavelength 1.54184
_diffrn_reflns_av_R_equivalents 0.0285
_diffrn_reflns_av_unetI/netI 0.0274
_diffrn_reflns_limit_h_max 17
_diffrn_reflns_limit_h_min -10
_diffrn_reflns_limit_k_max 14
_diffrn_reflns_limit_k_min -14
_diffrn_reflns_limit_l_max 22
_diffrn_reflns_limit_l_min -43
_diffrn_reflns_number 15633
_diffrn_reflns_theta_full 76.6178
_diffrn_reflns_theta_max 76.62
_diffrn_reflns_theta_min 2.53
_diffrn_source 'micro-focus sealed X-ray tube'
_diffrn_source_type 'SuperNova (Cu) X-ray Source'
_exptl_absorpt_coefficient_mu 0.575
_exptl_absorpt_correction_T_max 1.00000
_exptl_absorpt_correction_T_min 0.90365
_exptl_absorpt_correction_type multi-scan
_exptl_absorpt_process_details
;
CrysAlisPro 1.171.38.44a (Rigaku Oxford Diffraction, 2015)
Empirical absorption correction using spherical harmonics,
 implemented in SCALE3 ABSPACK scaling algorithm.
;
_exptl_crystal_colour 'clear light colourless'
_exptl_crystal_density_diffrn 1.2501
_exptl_crystal_description plate
_exptl_crystal_F_000 2182.1616
_exptl_crystal_preparation ', Luminescent'
_exptl_crystal_size_max 0.289
_exptl_crystal_size_mid 0.058
_exptl_crystal_size_min 0.021
_refine_diff_density_max 0.2224
_refine_diff_density_min -0.2317
_refine_diff_density_rms 0.0476
_refine_ls_d_res_high 0.7924
_refine_ls_d_res_low 17.4718
_refine_ls_goodness_of_fit_ref 1.0184
_refine_ls_hydrogen_treatment constr
_refine_ls_matrix_type full
_refine_ls_number_constraints 52
_refine_ls_number_parameters 363
_refine_ls_number_reflns 5703
_refine_ls_number_restraints 0
_refine_ls_restrained_S_all 1.0184
_refine_ls_R_factor_all 0.0692
_refine_ls_R_factor_gt 0.0438
_refine_ls_shift/su_max 0.0000
_refine_ls_shift/su_mean 0.0000
_refine_ls_structure_factor_coef Fsqd
_refine_ls_weighting_details 'w=1/[\s^2^(Fo^2^)+(0.0630P)^2^] where P=(Fo^2^+2Fc^2^)/3'
_refine_ls_weighting_scheme calc
_refine_ls_wR_factor_gt 0.1099
_refine_ls_wR_factor_ref 0.1273
_reflns_Friedel_coverage 0.0
_reflns_limit_h_max 17
_reflns_limit_h_min 0
_reflns_limit_k_max 14
_reflns_limit_k_min 0
_reflns_limit_l_max 43
_reflns_limit_l_min 0
_reflns_number_gt 3917
_reflns_number_total 5703
_reflns_threshold_expression I>=2u(I)
_cod_data_source_file c8tc02590h2.cif
_cod_data_source_block exp_561
_cod_original_cell_volume 5490.0(8)
_cod_database_code 7237399
_chemical_oxdiff_formula C36H28N4
_reflns_odcompleteness_completeness 99.54
_reflns_odcompleteness_iscentric 1
_reflns_odcompleteness_theta 74.33
_olex2_refinement_description
;
;
_olex2_submission_special_instructions 'No special instructions were received'
_oxdiff_exptl_absorpt_empirical_details
;
Empirical correction (ABSPACK) includes:
- Absorption correction using spherical harmonics
- Frame scaling
;
_oxdiff_exptl_absorpt_empirical_full_max 1.279
_oxdiff_exptl_absorpt_empirical_full_min 0.787

loop_
_space_group_symop_id
_space_group_symop_operation_xyz
1 x,y,z
2 x+1/2,-y+1/2,-z
3 -x,y+1/2,-z+1/2
4 -x+1/2,-y,z+1/2
5 -x,-y,-z
6 -x-1/2,y-1/2,z
7 x,-y-1/2,z-1/2
8 x-1/2,y,-z-1/2

loop_
_atom_site_label
_atom_site_type_symbol
_atom_site_fract_x
_atom_site_fract_y
_atom_site_fract_z
_atom_site_U_iso_or_equiv
_atom_site_adp_type
_atom_site_occupancy
_atom_site_refinement_flags_posn
N1 N 0.37486(9) 1.01151(12) 0.50009(3) 0.0468(3) Uani 1.000000 .
N2 N 0.33222(9) 0.88377(11) 0.36237(3) 0.0442(3) Uani 1.000000 .
N3 N 0.36347(10) 0.83426(12) 0.53546(3) 0.0468(3) Uani 1.000000 .
N4 N 0.37713(10) 1.01617(12) 0.56783(4) 0.0503(3) Uani 1.000000 .
C5 C 0.35637(11) 0.82777(13) 0.46668(4) 0.0432(3) Uani 1.000000 .
C6 C 0.36623(10) 0.89494(14) 0.50259(4) 0.0433(3) Uani 1.000000 .
C7 C 0.36829(11) 0.89917(14) 0.56721(4) 0.0457(3) Uani 1.000000 .
C8 C 0.34223(11) 0.82169(14) 0.39802(4) 0.0432(3) Uani 1.000000 .
C9 C 0.35694(10) 0.88484(13) 0.43125(4) 0.0432(3) Uani 1.000000 .
C10 C 0.38056(11) 1.06754(14) 0.53353(4) 0.0452(3) Uani 1.000000 .
C11 C 0.40292(11) 0.87097(13) 0.33355(4) 0.0446(3) Uani 1.000000 .
C12 C 0.22405(12) 0.98417(13) 0.31848(4) 0.0473(3) Uani 1.000000 .
C13 C 0.36062(11) 0.83895(15) 0.60476(4) 0.0482(3) Uani 1.000000 .
C14 C 0.23778(11) 0.91897(13) 0.35205(4) 0.0417(3) Uani 1.000000 .
C15 C 0.38930(11) 1.19721(14) 0.53276(5) 0.0478(3) Uani 1.000000 .
C16 C 0.34221(12) 0.70701(14) 0.46773(4) 0.0507(4) Uani 1.000000 .
C17 C 0.39389(13) 1.25780(17) 0.49852(5) 0.0589(4) Uani 1.000000 .
C18 C 0.32937(12) 0.70084(14) 0.39938(4) 0.0499(4) Uani 1.000000 .
C19 C 0.39194(13) 0.93350(14) 0.29931(4) 0.0496(4) Uani 1.000000 .
C20 C 0.15807(12) 0.88854(14) 0.37473(5) 0.0491(3) Uani 1.000000 .
C21 C 0.38390(15) 0.89721(19) 0.63819(5) 0.0628(5) Uani 1.000000 .
C22 C 0.32610(12) 0.72454(16) 0.60678(5) 0.0551(4) Uani 1.000000 .
C23 C 0.39110(12) 1.25937(16) 0.56698(5) 0.0566(4) Uani 1.000000 .
C24 C 0.32983(13) 0.64466(14) 0.43438(5) 0.0552(4) Uani 1.000000 .
C25 C 0.39673(15) 1.38076(17) 0.56681(7) 0.0703(5) Uani 1.000000 .
C26 C 0.48334(12) 0.79899(16) 0.33897(5) 0.0562(4) Uani 1.000000 .
C27 C 0.39974(16) 1.37912(18) 0.49862(7) 0.0727(6) Uani 1.000000 .
C28 C 0.12945(14) 1.01494(16) 0.30877(5) 0.0603(4) Uani 1.000000 .
C29 C 0.31245(14) 1.02601(15) 0.29627(4) 0.0534(4) Uani 1.000000 .
C30 C 0.06545(13) 0.92062(16) 0.36405(6) 0.0587(4) Uani 1.000000 .
C31 C 0.33714(15) 0.7308(2) 0.67512(5) 0.0732(6) Uani 1.000000 .
C32 C 0.31365(14) 0.67127(19) 0.64208(6) 0.0675(5) Uani 1.000000 .
C33 C 0.37300(17) 0.8421(2) 0.67338(5) 0.0742(6) Uani 1.000000 .
C34 C 0.40101(15) 1.43994(18) 0.53274(7) 0.0752(6) Uani 1.000000 .
C35 C 0.46117(16) 0.91535(18) 0.27083(5) 0.0682(5) Uani 1.000000 .
C36 C 0.05101(13) 0.98375(18) 0.33103(6) 0.0666(5) Uani 1.000000 .
C37 C 0.35070(16) 1.13846(15) 0.31576(6) 0.0685(5) Uani 1.000000 .
C38 C 0.55187(14) 0.78600(18) 0.31030(6) 0.0694(5) Uani 1.000000 .
C39 C 0.28752(19) 1.0557(2) 0.25456(5) 0.0849(7) Uani 1.000000 .
C40 C 0.53974(17) 0.8429(2) 0.27585(7) 0.0782(6) Uani 1.000000 .
H16 H 0.34111(12) 0.66824(14) 0.49113(4) 0.0608(4) Uiso 1.000000 R
H24 H 0.32169(13) 0.56384(14) 0.43542(5) 0.0663(5) Uiso 1.000000 R
H18 H 0.32055(12) 0.65833(14) 0.37694(4) 0.0598(4) Uiso 1.000000 R
H9 H 0.36723(10) 0.96528(13) 0.43006(4) 0.0518(4) Uiso 1.000000 R
H23 H 0.38852(12) 1.21932(16) 0.59013(5) 0.0679(5) Uiso 1.000000 R
H25 H 0.39759(15) 1.42187(17) 0.58979(7) 0.0843(6) Uiso 1.000000 R
H34 H 0.40479(15) 1.52128(18) 0.53261(7) 0.0902(7) Uiso 1.000000 R
H27 H 0.40281(16) 1.41967(18) 0.47557(7) 0.0873(7) Uiso 1.000000 R
H17 H 0.39306(13) 1.21722(17) 0.47545(5) 0.0707(5) Uiso 1.000000 R
H22 H 0.31139(12) 0.68386(16) 0.58446(5) 0.0661(5) Uiso 1.000000 R
H32 H 0.28944(14) 0.59533(19) 0.64347(6) 0.0810(6) Uiso 1.000000 R
H31 H 0.32850(15) 0.6948(2) 0.69876(5) 0.0878(7) Uiso 1.000000 R
H33 H 0.39015(17) 0.8811(2) 0.69575(5) 0.0891(7) Uiso 1.000000 R
H21 H 0.40698(15) 0.97371(19) 0.63713(5) 0.0754(5) Uiso 1.000000 R
H26 H 0.49109(12) 0.75934(16) 0.36202(5) 0.0674(5) Uiso 1.000000 R
H38 H 0.60607(14) 0.73891(18) 0.31428(6) 0.0833(6) Uiso 1.000000 R
H40 H 0.58440(17) 0.8323(2) 0.25618(7) 0.0938(7) Uiso 1.000000 R
H35 H 0.45386(16) 0.95376(18) 0.24753(5) 0.0818(6) Uiso 1.000000 R
H20 H 0.16760(12) 0.84634(14) 0.39718(5) 0.0589(4) Uiso 1.000000 R
H30 H 0.01268(13) 0.89957(16) 0.37919(6) 0.0704(5) Uiso 1.000000 R
H36 H -0.01148(13) 1.00532(18) 0.32375(6) 0.0799(6) Uiso 1.000000 R
H28 H 0.11881(14) 1.05791(16) 0.28655(5) 0.0724(5) Uiso 1.000000 R
H37a H 0.3022(5) 1.1987(5) 0.3142(4) 0.1028(8) Uiso 1.000000 GR
H37b H 0.3649(12) 1.1224(4) 0.34214(14) 0.1028(8) Uiso 1.000000 GR
H37c H 0.4088(7) 1.1641(9) 0.3031(3) 0.1028(8) Uiso 1.000000 GR
H39a H 0.2604(14) 0.9880(6) 0.24228(17) 0.1274(10) Uiso 1.000000 GR
H39b H 0.2412(11) 1.1185(12) 0.25398(6) 0.1274(10) Uiso 1.000000 GR
H39c H 0.3455(3) 1.0792(17) 0.24132(16) 0.1274(10) Uiso 1.000000 GR

loop_
_atom_site_aniso_label
_atom_site_aniso_U_11
_atom_site_aniso_U_22
_atom_site_aniso_U_33
_atom_site_aniso_U_12
_atom_site_aniso_U_13
_atom_site_aniso_U_23
N1 0.0544(7) 0.0494(7) 0.0366(6) -0.0003(6) -0.0013(5) 0.0019(5)
N2 0.0526(7) 0.0489(7) 0.0310(5) 0.0063(5) 0.0006(5) 0.0012(5)
N3 0.0561(7) 0.0492(7) 0.0349(6) 0.0030(6) -0.0002(5) 0.0021(5)
N4 0.0639(8) 0.0507(7) 0.0362(6) -0.0027(6) -0.0020(6) 0.0022(6)
C5 0.0468(7) 0.0469(8) 0.0360(7) 0.0057(6) 0.0000(6) 0.0013(6)
C6 0.0446(7) 0.0504(8) 0.0350(7) 0.0044(6) -0.0000(6) 0.0028(6)
C7 0.0480(7) 0.0529(8) 0.0361(7) 0.0024(6) -0.0011(6) 0.0023(6)
C8 0.0486(7) 0.0464(7) 0.0346(7) 0.0054(6) 0.0002(6) 0.0013(6)
C9 0.0487(7) 0.0447(7) 0.0361(7) 0.0038(6) -0.0001(6) 0.0024(6)
C10 0.0453(7) 0.0510(8) 0.0392(7) -0.0020(6) -0.0020(6) 0.0021(6)
C11 0.0541(8) 0.0430(7) 0.0367(7) -0.0041(6) 0.0031(6) -0.0054(6)
C12 0.0654(9) 0.0406(7) 0.0360(7) 0.0017(7) -0.0080(6) -0.0055(6)
C13 0.0508(8) 0.0573(9) 0.0363(7) 0.0038(7) 0.0006(6) 0.0047(7)
C14 0.0525(8) 0.0373(6) 0.0353(7) 0.0017(6) -0.0047(6) -0.0056(6)
C15 0.0443(7) 0.0502(8) 0.0490(8) -0.0034(6) -0.0045(6) 0.0041(7)
C16 0.0642(9) 0.0486(8) 0.0393(8) 0.0062(7) 0.0001(7) 0.0056(6)
C17 0.0624(9) 0.0598(10) 0.0545(9) -0.0047(8) -0.0086(8) 0.0097(8)
C18 0.0638(9) 0.0461(8) 0.0398(8) 0.0053(7) -0.0028(7) -0.0047(6)
C19 0.0672(9) 0.0434(7) 0.0382(7) -0.0059(7) 0.0058(7) -0.0038(6)
C20 0.0561(8) 0.0448(7) 0.0463(8) 0.0016(7) 0.0011(7) -0.0017(7)
C21 0.0796(12) 0.0704(12) 0.0385(8) -0.0068(9) 0.0001(8) 0.0015(8)
C22 0.0609(9) 0.0579(9) 0.0466(8) 0.0025(8) -0.0009(7) 0.0081(8)
C23 0.0611(9) 0.0537(9) 0.0549(9) -0.0054(8) -0.0034(8) -0.0007(8)
C24 0.0757(10) 0.0410(7) 0.0490(9) 0.0060(7) -0.0011(8) 0.0026(7)
C25 0.0751(11) 0.0546(10) 0.0811(14) -0.0069(9) -0.0070(10) -0.0083(10)
C26 0.0561(9) 0.0574(9) 0.0551(9) 0.0029(7) 0.0049(7) -0.0006(8)
C27 0.0762(12) 0.0619(11) 0.0801(13) -0.0079(10) -0.0133(10) 0.0251(11)
C28 0.0751(11) 0.0568(9) 0.0491(9) 0.0069(8) -0.0197(8) -0.0003(8)
C29 0.0772(10) 0.0473(8) 0.0358(7) -0.0016(8) -0.0019(7) 0.0031(7)
C30 0.0523(9) 0.0576(9) 0.0661(11) 0.0020(7) 0.0001(8) -0.0071(9)
C31 0.0794(12) 0.0953(16) 0.0449(9) 0.0084(11) 0.0100(9) 0.0244(10)
C32 0.0690(11) 0.0683(11) 0.0653(12) 0.0025(9) 0.0077(9) 0.0251(10)
C33 0.0909(14) 0.0949(16) 0.0368(8) -0.0017(12) 0.0008(9) 0.0026(9)
C34 0.0753(12) 0.0501(9) 0.1003(17) -0.0073(9) -0.0160(12) 0.0089(11)
C35 0.0944(13) 0.0625(11) 0.0475(9) -0.0027(10) 0.0213(10) 0.0002(9)
C36 0.0575(9) 0.0705(12) 0.0716(12) 0.0076(9) -0.0169(9) -0.0076(10)
C37 0.0853(13) 0.0431(8) 0.0771(13) -0.0071(9) 0.0078(10) -0.0026(9)
C38 0.0637(10) 0.0631(11) 0.0814(13) 0.0050(9) 0.0196(10) -0.0050(10)
C39 0.1119(17) 0.0960(17) 0.0470(10) 0.0091(14) -0.0003(11) 0.0205(11)
C40 0.0893(14) 0.0712(13) 0.0740(13) 0.0014(11) 0.0401(12) -0.0037(11)

loop_
_atom_type_symbol
_atom_type_scat_dispersion_real
_atom_type_scat_dispersion_imag
_atom_type_scat_Cromer_Mann_a1
_atom_type_scat_Cromer_Mann_a2
_atom_type_scat_Cromer_Mann_a3
_atom_type_scat_Cromer_Mann_a4
_atom_type_scat_Cromer_Mann_b1
_atom_type_scat_Cromer_Mann_b2
_atom_type_scat_Cromer_Mann_b3
_atom_type_scat_Cromer_Mann_b4
_atom_type_scat_Cromer_Mann_c
_atom_type_scat_source
_atom_type_scat_dispersion_source
H 0.00000 0.00000 0.49300 0.32291 0.14019 0.04081 10.51090 26.12570 3.14236 57.79970 0.0030380000826 'International Tables Volume C Table 6.1.1.4 (pp. 500-502)' 'Henke, Gullikson and Davis, At. Data and Nucl. Data Tables, 1993, 54, 2'
C 0.01920 0.00962 2.31000 1.02000 1.58860 0.86500 20.84390 10.20750 0.56870 51.65120 0.215599998832 'International Tables Volume C Table 6.1.1.4 (pp. 500-502)' 'Henke, Gullikson and Davis, At. Data and Nucl. Data Tables, 1993, 54, 2'
N 0.03256 0.01839 12.21260 3.13220 2.01250 1.16630 0.00570 9.89330 28.99750 0.58260 -11.5290002823 'International Tables Volume C Table 6.1.1.4 (pp. 500-502)' 'Henke, Gullikson and Davis, At. Data and Nucl. Data Tables, 1993, 54, 2'

loop_
_exptl_crystal_face_index_h
_exptl_crystal_face_index_k
_exptl_crystal_face_index_l
_exptl_crystal_face_perp_dist
9 0 -4 0.0198
-9 0 4 0.0318
-6 -6 2 0.1173
7 -4 -3 0.0992
-5 6 3 0.1003
6 6 -2 0.1011
0 0 23 0.0097
4 -1 -20 0.0243
-5 1 -19 0.0307
1 0 -23 0.0078

loop_
_geom_angle_atom_site_label_1
_geom_angle_atom_site_label_2
_geom_angle_atom_site_label_3
_geom_angle
C10 N1 C6 115.12(13)
C11 N2 C8 120.12(12)
C14 N2 C8 116.78(12)
C14 N2 C11 118.98(12)
C7 N3 C6 115.04(14)
C10 N4 C7 115.23(13)
C9 C5 C6 120.64(14)
C16 C5 C6 120.29(14)
C16 C5 C9 119.02(14)
N3 C6 N1 124.84(14)
C5 C6 N1 117.96(13)
C5 C6 N3 117.18(14)
N4 C7 N3 124.77(14)
C13 C7 N3 118.26(14)
C13 C7 N4 116.95(14)
C9 C8 N2 118.96(13)
C18 C8 N2 120.35(13)
C18 C8 C9 120.48(14)
C8 C9 C5 119.99(14)
N4 C10 N1 124.99(15)
C15 C10 N1 117.80(14)
C15 C10 N4 117.20(14)
C19 C11 N2 118.91(14)
C26 C11 N2 120.90(14)
C26 C11 C19 120.19(15)
C28 C12 C14 117.67(15)
C29 C12 C14 119.09(14)
C29 C12 C28 123.05(14)
C21 C13 C7 120.51(16)
C22 C13 C7 120.24(15)
C22 C13 C21 119.20(16)
C12 C14 N2 119.37(14)
C20 C14 N2 120.58(13)
C20 C14 C12 120.05(14)
C17 C15 C10 121.18(16)
C23 C15 C10 119.62(15)
C23 C15 C17 119.19(16)
C24 C16 C5 120.46(15)
C27 C17 C15 119.98(19)
C24 C18 C8 119.34(15)
C29 C19 C11 119.33(14)
C35 C19 C11 117.42(16)
C35 C19 C29 122.95(16)
C30 C20 C14 120.45(16)
C33 C21 C13 120.3(2)
C32 C22 C13 119.95(18)
C25 C23 C15 120.46(18)
C18 C24 C16 120.68(15)
C34 C25 C23 119.9(2)
C38 C26 C11 120.45(17)
C34 C27 C17 120.35(19)
C36 C28 C12 122.06(16)
C19 C29 C12 108.73(13)
C37 C29 C12 107.98(14)
C37 C29 C19 107.47(15)
C39 C29 C12 112.04(16)
C39 C29 C19 112.30(16)
C39 C29 C37 108.12(17)
C36 C30 C20 120.02(17)
C33 C31 C32 120.43(17)
C31 C32 C22 120.0(2)
C31 C33 C21 120.0(2)
C27 C34 C25 120.15(19)
C40 C35 C19 122.47(18)
C30 C36 C28 119.74(16)
C40 C38 C26 119.96(19)
C38 C40 C35 119.42(17)

loop_
_geom_bond_atom_site_label_1
_geom_bond_atom_site_label_2
_geom_bond_distance
N1 C6 1.339(2)
N1 C10 1.334(2)
N2 C8 1.4398(18)
N2 C11 1.4080(19)
N2 C14 1.407(2)
N3 C6 1.3419(19)
N3 C7 1.336(2)
N4 C7 1.341(2)
N4 C10 1.335(2)
C5 C6 1.477(2)
C5 C9 1.399(2)
C5 C16 1.393(2)
C7 C13 1.485(2)
C8 C9 1.382(2)
C8 C18 1.392(2)
C10 C15 1.485(2)
C11 C19 1.401(2)
C11 C26 1.392(2)
C12 C14 1.402(2)
C12 C28 1.391(2)
C12 C29 1.520(2)
C13 C21 1.382(2)
C13 C22 1.392(2)
C14 C20 1.397(2)
C15 C17 1.383(2)
C15 C23 1.391(2)
C16 C24 1.376(2)
C17 C27 1.387(3)
C18 C24 1.381(2)
C19 C29 1.524(2)
C19 C35 1.393(2)
C20 C30 1.378(2)
C21 C33 1.389(3)
C22 C32 1.386(2)
C23 C25 1.388(2)
C25 C34 1.370(3)
C26 C38 1.384(2)
C27 C34 1.380(3)
C28 C36 1.377(3)
C29 C37 1.545(2)
C29 C39 1.535(2)
C30 C36 1.375(3)
C31 C32 1.378(3)
C31 C33 1.365(3)
C35 C40 1.373(3)
C38 C40 1.378(3)

loop_
_exptl_oxdiff_crystal_face_indexfrac_h
_exptl_oxdiff_crystal_face_indexfrac_k
_exptl_oxdiff_crystal_face_indexfrac_l
_exptl_oxdiff_crystal_face_x
_exptl_oxdiff_crystal_face_y
_exptl_oxdiff_crystal_face_z
8.9944 0.0016 -4.0006 -0.0140 -0.2818 0.9819
-8.9944 -0.0016 4.0006 0.0140 0.2818 -0.9819
-5.9932 -5.9990 1.9981 0.0170 0.9648 -0.4256
6.9974 -3.9973 -3.0023 0.0184 0.2988 0.9123
-4.9999 5.9970 3.0026 0.0049 -0.6204 -0.7753
5.9932 5.9990 -1.9981 -0.0170 -0.9648 0.4256
-0.0069 0.0028 22.9895 0.9999 0.0004 -0.1684
4.0034 -1.0011 -19.9924 -0.7923 0.0039 0.6072
-4.9910 0.9961 -18.9896 -0.9209 0.0267 -0.4274
1.0061 -0.0026 -22.9898 -0.9821 -0.0317 0.2743
